data_4107736
loop_
_publ_author_name
'Shawn M. Carter'
'Allyson Sia'
'Michael J. Shaw'
'Alan F. Heyduk'

_publ_section_title
;
 Isolation and Characterization of a Neutral Imino-semiquinone Radical
;
_journal_name_full 'Journal of the American Chemical Society'
_journal_page_first 5838
_journal_page_last 5839
_journal_paper_doi 10.1021/ja711185s
_journal_volume 130
_journal_year 2008
_chemical_formula_sum 'C36 H61 N2 O2'
_chemical_formula_weight 553.87
_chemical_name_common HEYDUK03
_chemical_name_systematic
;
 ?
;
_space_group.centring_type P

_space_group_IT_number 14
_space_group.IT_number 14

_symmetry_cell_setting monoclinic
_symmetry_space_group_name_Hall '-P 2yn'
_symmetry_space_group_name_H-M 'P 1 21/n 1'
_atom_sites_solution_hydrogens geom
_atom_sites_solution_primary direct
_atom_sites_solution_secondary difmap
_audit_creation_method SHELXL-97
_cell_angle_alpha 90.00
_cell_angle_beta 96.251(4)
_cell_angle_gamma 90.00
_cell_formula_units_Z 4
_cell_length_a 10.2268(9)
_cell_length_b 10.6062(9)
_cell_length_c 32.651(3)
_cell_measurement_reflns_used 9997
_cell_measurement_temperature 100(2)
_cell_measurement_theta_max 68.17
_cell_measurement_theta_min 4.35
_cell_volume 3520.5(5)
_computing_cell_refinement 'Bruker SMART'
_computing_data_collection 'Bruker SMART'
_computing_data_reduction 'Bruker SAINT'
_computing_molecular_graphics ORTEP-32
_computing_publication_material WinGX
_computing_structure_refinement SHELXL-97
_computing_structure_solution SIR-2004
_diffrn_ambient_temperature 100(2)
_diffrn_measured_fraction_theta_full 0.993
_diffrn_measured_fraction_theta_max 0.993
_diffrn_measurement_device_type 'CCD area detector'
_diffrn_measurement_method 'phi and omega scans'
_diffrn_radiation_monochromator graphite
_diffrn_radiation_source 'fine-focus sealed tube'
_diffrn_radiation_type CuK\a
_diffrn_radiation_wavelength 1.54178
_diffrn_reflns_av_R_equivalents 0.0260
_diffrn_reflns_av_sigmaI/netI 0.0210
_diffrn_reflns_limit_h_max 11
_diffrn_reflns_limit_h_min -12
_diffrn_reflns_limit_k_max 7
_diffrn_reflns_limit_k_min -12
_diffrn_reflns_limit_l_max 38
_diffrn_reflns_limit_l_min -38
_diffrn_reflns_number 25504
_diffrn_reflns_theta_full 67.00
_diffrn_reflns_theta_max 67.00
_diffrn_reflns_theta_min 4.39
_exptl_absorpt_coefficient_mu 0.481
_exptl_absorpt_correction_T_max 0.9905
_exptl_absorpt_correction_T_min 0.9314
_exptl_absorpt_correction_type multi-scan
_exptl_absorpt_process_details SADABS
_exptl_crystal_colour blue
_exptl_crystal_density_diffrn 1.045
_exptl_crystal_description plate
_exptl_crystal_F_000 1228
_exptl_crystal_size_max 0.15
_exptl_crystal_size_mid 0.10
_exptl_crystal_size_min 0.02
_refine_diff_density_max 0.173
_refine_diff_density_min -0.254
_refine_diff_density_rms 0.047
_refine_ls_extinction_method none
_refine_ls_goodness_of_fit_ref 1.044
_refine_ls_hydrogen_treatment mixed
_refine_ls_matrix_type full
_refine_ls_number_parameters 388
_refine_ls_number_reflns 6176
_refine_ls_number_restraints 0
_refine_ls_restrained_S_all 1.044
_refine_ls_R_factor_all 0.0466
_refine_ls_R_factor_gt 0.0420
_refine_ls_shift/su_max 0.001
_refine_ls_shift/su_mean 0.000
_refine_ls_structure_factor_coef Fsqd
_refine_ls_weighting_details 'calc w=1/[\s^2^(Fo^2^)+(0.0490P)^2^+1.3022P] where P=(Fo^2^+2Fc^2^)/3'
_refine_ls_weighting_scheme calc
_refine_ls_wR_factor_gt 0.1032
_refine_ls_wR_factor_ref 0.1064
_reflns_number_gt 5539
_reflns_number_total 6176
_reflns_threshold_expression >2sigma(I)
_cod_data_source_file ja711185s-file001.cif
_cod_data_source_block heyduk03
_cod_depositor_comments
;
The following automatic conversions were performed:

'_space_group.centring_type' value 'primitive' was replaced with the
value 'P' as specified in the replacement file
'/home/antanas/src/cod-tools/trunk/data/replacement-values/replacement_values.lst'.

Automatic conversion script
Id: cif_fix_values 5642 2017-10-24 12:04:52Z antanas 
;
_cod_original_cell_volume 3520.6(5)
_cod_database_code 4107736

loop_
_symmetry_equiv_pos_as_xyz
'x, y, z'
'-x+1/2, y+1/2, -z+1/2'
'-x, -y, -z'
'x-1/2, -y-1/2, z-1/2'

loop_
_atom_site_label
_atom_site_type_symbol
_atom_site_fract_x
_atom_site_fract_y
_atom_site_fract_z
_atom_site_U_iso_or_equiv
_atom_site_adp_type
_atom_site_occupancy
_atom_site_symmetry_multiplicity
_atom_site_calc_flag
_atom_site_refinement_flags
C1 C 0.88359(13) -0.05108(12) 0.40541(4) 0.0244(3) Uani 1 1 d .
C2 C 0.74638(12) -0.05712(12) 0.39673(4) 0.0228(3) Uani 1 1 d .
C3 C 0.67828(12) -0.15511(12) 0.41234(4) 0.0232(3) Uani 1 1 d .
H3 H 0.5858 -0.1613 0.4055 0.028 Uiso 1 1 calc R
C4 C 0.74357(12) -0.24533(12) 0.43815(4) 0.0218(3) Uani 1 1 d .
C5 C 0.87914(12) -0.23340(12) 0.44719(4) 0.0209(3) Uani 1 1 d .
H5 H 0.9238 -0.2934 0.4652 0.025 Uiso 1 1 calc R
C6 C 0.95340(12) -0.13821(12) 0.43123(4) 0.0217(3) Uani 1 1 d .
C7 C 1.10370(12) -0.13056(13) 0.44132(4) 0.0252(3) Uani 1 1 d .
C8 C 1.16891(14) -0.13694(16) 0.40121(4) 0.0362(3) Uani 1 1 d .
H8A H 1.2645 -0.1429 0.4077 0.054 Uiso 1 1 calc R
H8B H 1.1472 -0.0607 0.3849 0.054 Uiso 1 1 calc R
H8C H 1.1366 -0.2112 0.3854 0.054 Uiso 1 1 calc R
C9 C 1.14252(13) -0.00691(14) 0.46384(5) 0.0328(3) Uani 1 1 d .
H9A H 1.1087 -0.0068 0.4908 0.049 Uiso 1 1 calc R
H9B H 1.1051 0.0644 0.4475 0.049 Uiso 1 1 calc R
H9C H 1.2386 0.0006 0.4676 0.049 Uiso 1 1 calc R
C10 C 1.15729(12) -0.23953(14) 0.46885(4) 0.0282(3) Uani 1 1 d .
H10A H 1.2530 -0.2315 0.4746 0.042 Uiso 1 1 calc R
H10B H 1.1358 -0.3197 0.4548 0.042 Uiso 1 1 calc R
H10C H 1.1175 -0.2372 0.4948 0.042 Uiso 1 1 calc R
C11 C 0.66520(13) -0.35114(13) 0.45608(4) 0.0280(3) Uani 1 1 d .
C12 C 0.59317(19) -0.42766(17) 0.42087(6) 0.0548(5) Uani 1 1 d .
H12A H 0.6573 -0.4638 0.4040 0.082 Uiso 1 1 calc R
H12B H 0.5327 -0.3725 0.4038 0.082 Uiso 1 1 calc R
H12C H 0.5433 -0.4957 0.4323 0.082 Uiso 1 1 calc R
C13 C 0.56689(19) -0.29309(18) 0.48252(7) 0.0612(6) Uani 1 1 d .
H13A H 0.5170 -0.3603 0.4943 0.092 Uiso 1 1 calc R
H13B H 0.5063 -0.2380 0.4654 0.092 Uiso 1 1 calc R
H13C H 0.6142 -0.2437 0.5048 0.092 Uiso 1 1 calc R
C14 C 0.75255(14) -0.44210(15) 0.48283(5) 0.0363(3) Uani 1 1 d .
H14A H 0.7987 -0.3962 0.5061 0.054 Uiso 1 1 calc R
H14B H 0.8170 -0.4800 0.4664 0.054 Uiso 1 1 calc R
H14C H 0.6982 -0.5086 0.4931 0.054 Uiso 1 1 calc R
C15 C 0.61882(14) 0.14497(13) 0.39026(4) 0.0306(3) Uani 1 1 d .
C16 C 0.58823(18) 0.24479(14) 0.35721(5) 0.0432(4) Uani 1 1 d .
H16A H 0.6705 0.2756 0.3480 0.065 Uiso 1 1 calc R
H16B H 0.5414 0.3151 0.3685 0.065 Uiso 1 1 calc R
H16C H 0.5331 0.2080 0.3338 0.065 Uiso 1 1 calc R
C17 C 0.49083(16) 0.09851(16) 0.40526(5) 0.0453(4) Uani 1 1 d .
H17A H 0.4359 0.0590 0.3823 0.068 Uiso 1 1 calc R
H17B H 0.4436 0.1700 0.4157 0.068 Uiso 1 1 calc R
H17C H 0.5109 0.0367 0.4274 0.068 Uiso 1 1 calc R
C18 C 0.70798(18) 0.19849(15) 0.42631(5) 0.0454(4) Uani 1 1 d .
H18A H 0.7304 0.1319 0.4467 0.068 Uiso 1 1 calc R
H18B H 0.6625 0.2671 0.4390 0.068 Uiso 1 1 calc R
H18C H 0.7886 0.2310 0.4165 0.068 Uiso 1 1 calc R
C19 C 1.03559(12) -0.52244(11) 0.24126(4) 0.0200(3) Uani 1 1 d .
C20 C 0.94740(11) -0.47471(11) 0.27045(4) 0.0208(3) Uani 1 1 d .
C21 C 0.97834(12) -0.49250(12) 0.31303(4) 0.0223(3) Uani 1 1 d .
H21 H 0.9209 -0.4610 0.3316 0.027 Uiso 1 1 calc R
C22 C 1.09116(12) -0.55516(12) 0.32804(4) 0.0211(3) Uani 1 1 d .
C23 C 1.17820(12) -0.59895(12) 0.29970(4) 0.0208(3) Uani 1 1 d .
H23 H 1.2566 -0.6405 0.3106 0.025 Uiso 1 1 calc R
C24 C 1.15585(11) -0.58485(11) 0.25799(4) 0.0194(3) Uani 1 1 d .
C25 C 1.25275(12) -0.63070(12) 0.22874(4) 0.0223(3) Uani 1 1 d .
C26 C 1.30285(13) -0.51719(13) 0.20572(4) 0.0269(3) Uani 1 1 d .
H26A H 1.2293 -0.4788 0.1883 0.040 Uiso 1 1 calc R
H26B H 1.3698 -0.5454 0.1885 0.040 Uiso 1 1 calc R
H26C H 1.3413 -0.4549 0.2257 0.040 Uiso 1 1 calc R
C27 C 1.37204(13) -0.69555(14) 0.25217(4) 0.0291(3) Uani 1 1 d .
H27A H 1.4176 -0.6360 0.2718 0.044 Uiso 1 1 calc R
H27B H 1.4322 -0.7236 0.2326 0.044 Uiso 1 1 calc R
H27C H 1.3427 -0.7686 0.2671 0.044 Uiso 1 1 calc R
C28 C 1.18643(13) -0.72689(13) 0.19787(4) 0.0289(3) Uani 1 1 d .
H28A H 1.1549 -0.7988 0.2129 0.043 Uiso 1 1 calc R
H28B H 1.2502 -0.7563 0.1797 0.043 Uiso 1 1 calc R
H28C H 1.1120 -0.6869 0.1814 0.043 Uiso 1 1 calc R
C29 C 1.12781(13) -0.58006(13) 0.37381(4) 0.0264(3) Uani 1 1 d .
C30 C 1.02018(14) -0.53615(17) 0.39969(4) 0.0393(4) Uani 1 1 d .
H30A H 1.0067 -0.4452 0.3961 0.059 Uiso 1 1 calc R
H30B H 1.0469 -0.5545 0.4288 0.059 Uiso 1 1 calc R
H30C H 0.9380 -0.5806 0.3907 0.059 Uiso 1 1 calc R
C31 C 1.15055(17) -0.72140(15) 0.38073(5) 0.0422(4) Uani 1 1 d .
H31A H 1.0702 -0.7676 0.3709 0.063 Uiso 1 1 calc R
H31B H 1.1733 -0.7377 0.4102 0.063 Uiso 1 1 calc R
H31C H 1.2227 -0.7495 0.3655 0.063 Uiso 1 1 calc R
C32 C 1.25588(13) -0.50969(14) 0.38835(4) 0.0305(3) Uani 1 1 d .
H32A H 1.3259 -0.5380 0.3723 0.046 Uiso 1 1 calc R
H32B H 1.2812 -0.5274 0.4176 0.046 Uiso 1 1 calc R
H32C H 1.2423 -0.4188 0.3845 0.046 Uiso 1 1 calc R
C33 C 0.72790(12) -0.35721(13) 0.26946(4) 0.0268(3) Uani 1 1 d .
C34 C 0.63616(13) -0.31281(15) 0.23223(5) 0.0358(3) Uani 1 1 d .
H34A H 0.6820 -0.2512 0.2166 0.054 Uiso 1 1 calc R
H34B H 0.5580 -0.2736 0.2416 0.054 Uiso 1 1 calc R
H34C H 0.6096 -0.3852 0.2146 0.054 Uiso 1 1 calc R
C35 C 0.77266(14) -0.24418(14) 0.29634(5) 0.0359(3) Uani 1 1 d .
H35A H 0.8303 -0.2730 0.3205 0.054 Uiso 1 1 calc R
H35B H 0.6957 -0.2018 0.3054 0.054 Uiso 1 1 calc R
H35C H 0.8207 -0.1851 0.2804 0.054 Uiso 1 1 calc R
C36 C 0.65635(13) -0.45387(14) 0.29363(5) 0.0338(3) Uani 1 1 d .
H36A H 0.6338 -0.5278 0.2763 0.051 Uiso 1 1 calc R
H36B H 0.5758 -0.4162 0.3019 0.051 Uiso 1 1 calc R
H36C H 0.7136 -0.4796 0.3182 0.051 Uiso 1 1 calc R
N1 N 0.68920(11) 0.04171(10) 0.37037(3) 0.0260(2) Uani 1 1 d .
N2 N 0.84010(10) -0.41611(10) 0.25197(3) 0.0241(2) Uani 1 1 d .
O1 O 0.94584(10) 0.04393(10) 0.38687(3) 0.0362(3) Uani 1 1 d .
O2 O 1.00281(8) -0.50670(9) 0.20335(3) 0.0264(2) Uani 1 1 d .
H2N H 0.8393(15) -0.4153(15) 0.2237(5) 0.032 Uiso 1 1 d .
H1O H 0.8759(16) 0.0806(15) 0.3697(5) 0.032 Uiso 1 1 d .
H1N H 0.6341(15) 0.0099(15) 0.3503(5) 0.032 Uiso 1 1 d .

loop_
_atom_site_aniso_label
_atom_site_aniso_U_11
_atom_site_aniso_U_22
_atom_site_aniso_U_33
_atom_site_aniso_U_23
_atom_site_aniso_U_13
_atom_site_aniso_U_12
C1 0.0263(6) 0.0229(7) 0.0236(6) 0.0024(5) 0.0019(5) -0.0057(5)
C2 0.0261(6) 0.0198(6) 0.0212(6) -0.0006(5) -0.0033(5) 0.0006(5)
C3 0.0203(6) 0.0227(7) 0.0258(6) -0.0028(5) -0.0012(5) -0.0018(5)
C4 0.0233(6) 0.0192(6) 0.0226(6) -0.0007(5) 0.0020(5) -0.0017(5)
C5 0.0231(6) 0.0204(6) 0.0188(6) -0.0004(5) 0.0010(5) 0.0014(5)
C6 0.0220(6) 0.0235(7) 0.0194(6) -0.0012(5) 0.0012(5) -0.0017(5)
C7 0.0207(6) 0.0310(7) 0.0240(6) 0.0017(5) 0.0026(5) -0.0025(5)
C8 0.0271(7) 0.0519(10) 0.0308(7) 0.0053(7) 0.0085(6) -0.0005(7)
C9 0.0238(7) 0.0341(8) 0.0394(8) 0.0003(6) -0.0016(6) -0.0069(6)
C10 0.0211(6) 0.0357(8) 0.0273(7) 0.0006(6) -0.0002(5) 0.0010(6)
C11 0.0229(6) 0.0248(7) 0.0359(7) 0.0050(6) 0.0023(5) -0.0039(5)
C12 0.0615(11) 0.0375(10) 0.0587(11) 0.0157(8) -0.0234(9) -0.0266(8)
C13 0.0537(11) 0.0431(10) 0.0957(15) 0.0218(10) 0.0494(11) 0.0056(8)
C14 0.0331(7) 0.0346(8) 0.0407(8) 0.0156(7) 0.0017(6) -0.0069(6)
C15 0.0400(8) 0.0220(7) 0.0276(7) -0.0010(5) -0.0073(6) 0.0055(6)
C16 0.0672(11) 0.0249(8) 0.0338(8) 0.0007(6) -0.0108(7) 0.0114(7)
C17 0.0447(9) 0.0406(9) 0.0509(9) -0.0034(7) 0.0067(7) 0.0125(7)
C18 0.0612(11) 0.0324(9) 0.0374(8) -0.0082(7) -0.0192(8) 0.0070(8)
C19 0.0199(6) 0.0176(6) 0.0223(6) 0.0006(5) 0.0012(5) -0.0024(5)
C20 0.0179(6) 0.0168(6) 0.0275(6) 0.0001(5) 0.0013(5) -0.0019(5)
C21 0.0207(6) 0.0217(6) 0.0251(6) -0.0022(5) 0.0055(5) -0.0017(5)
C22 0.0207(6) 0.0202(6) 0.0223(6) -0.0004(5) 0.0018(5) -0.0051(5)
C23 0.0179(6) 0.0193(6) 0.0247(6) 0.0008(5) 0.0005(5) -0.0007(5)
C24 0.0184(6) 0.0164(6) 0.0235(6) -0.0003(5) 0.0021(5) -0.0022(5)
C25 0.0210(6) 0.0222(6) 0.0245(6) -0.0016(5) 0.0053(5) 0.0002(5)
C26 0.0260(7) 0.0285(7) 0.0274(6) -0.0006(5) 0.0085(5) -0.0020(5)
C27 0.0227(6) 0.0311(8) 0.0343(7) 0.0005(6) 0.0069(5) 0.0061(6)
C28 0.0315(7) 0.0272(7) 0.0291(7) -0.0069(6) 0.0073(6) -0.0020(6)
C29 0.0256(6) 0.0324(8) 0.0211(6) 0.0020(5) 0.0026(5) -0.0033(6)
C30 0.0295(7) 0.0666(11) 0.0223(7) -0.0003(7) 0.0056(6) -0.0033(7)
C31 0.0558(10) 0.0362(9) 0.0340(8) 0.0130(7) 0.0018(7) -0.0073(7)
C32 0.0277(7) 0.0393(8) 0.0236(6) -0.0018(6) -0.0008(5) -0.0032(6)
C33 0.0191(6) 0.0242(7) 0.0377(7) 0.0005(6) 0.0060(5) 0.0041(5)
C34 0.0243(7) 0.0366(8) 0.0463(8) 0.0056(7) 0.0032(6) 0.0113(6)
C35 0.0335(8) 0.0266(8) 0.0486(9) -0.0049(6) 0.0088(6) 0.0040(6)
C36 0.0226(7) 0.0329(8) 0.0472(8) 0.0039(7) 0.0099(6) 0.0011(6)
N1 0.0307(6) 0.0220(6) 0.0233(5) 0.0013(4) -0.0066(4) 0.0004(5)
N2 0.0195(5) 0.0248(6) 0.0280(6) 0.0016(5) 0.0028(4) 0.0034(4)
O1 0.0313(5) 0.0347(6) 0.0410(6) 0.0174(5) -0.0028(4) -0.0093(4)
O2 0.0252(5) 0.0324(5) 0.0210(4) 0.0023(4) -0.0006(4) 0.0019(4)

loop_
_atom_type_symbol
_atom_type_description
_atom_type_scat_dispersion_real
_atom_type_scat_dispersion_imag
_atom_type_scat_source
C C 0.0181 0.0091 'International Tables Vol C Tables 4.2.6.8 and 6.1.1.4'
H H 0.0000 0.0000 'International Tables Vol C Tables 4.2.6.8 and 6.1.1.4'
N N 0.0311 0.0180 'International Tables Vol C Tables 4.2.6.8 and 6.1.1.4'
O O 0.0492 0.0322 'International Tables Vol C Tables 4.2.6.8 and 6.1.1.4'

loop_
_geom_angle_atom_site_label_1
_geom_angle_atom_site_label_2
_geom_angle_atom_site_label_3
_geom_angle
O1 C1 C6 121.58(11)
O1 C1 C2 116.60(11)
C6 C1 C2 121.82(12)
C3 C2 C1 119.61(11)
C3 C2 N1 125.53(11)
C1 C2 N1 114.84(11)
C2 C3 C4 120.80(11)
C2 C3 H3 119.6
C4 C3 H3 119.6
C5 C4 C3 117.76(11)
C5 C4 C11 122.42(11)
C3 C4 C11 119.81(11)
C4 C5 C6 123.77(11)
C4 C5 H5 118.1
C6 C5 H5 118.1
C1 C6 C5 116.16(11)
C1 C6 C7 121.89(11)
C5 C6 C7 121.94(11)
C10 C7 C8 107.90(11)
C10 C7 C9 107.87(11)
C8 C7 C9 109.44(11)
C10 C7 C6 111.83(10)
C8 C7 C6 109.39(10)
C9 C7 C6 110.36(11)
C7 C8 H8A 109.5
C7 C8 H8B 109.5
H8A C8 H8B 109.5
C7 C8 H8C 109.5
H8A C8 H8C 109.5
H8B C8 H8C 109.5
C7 C9 H9A 109.5
C7 C9 H9B 109.5
H9A C9 H9B 109.5
C7 C9 H9C 109.5
H9A C9 H9C 109.5
H9B C9 H9C 109.5
C7 C10 H10A 109.5
C7 C10 H10B 109.5
H10A C10 H10B 109.5
C7 C10 H10C 109.5
H10A C10 H10C 109.5
H10B C10 H10C 109.5
C14 C11 C13 108.22(13)
C14 C11 C12 107.42(12)
C13 C11 C12 110.28(15)
C14 C11 C4 112.61(11)
C13 C11 C4 108.99(12)
C12 C11 C4 109.30(12)
C11 C12 H12A 109.5
C11 C12 H12B 109.5
H12A C12 H12B 109.5
C11 C12 H12C 109.5
H12A C12 H12C 109.5
H12B C12 H12C 109.5
C11 C13 H13A 109.5
C11 C13 H13B 109.5
H13A C13 H13B 109.5
C11 C13 H13C 109.5
H13A C13 H13C 109.5
H13B C13 H13C 109.5
C11 C14 H14A 109.5
C11 C14 H14B 109.5
H14A C14 H14B 109.5
C11 C14 H14C 109.5
H14A C14 H14C 109.5
H14B C14 H14C 109.5
N1 C15 C18 109.47(12)
N1 C15 C16 105.84(11)
C18 C15 C16 110.48(12)
N1 C15 C17 111.85(12)
C18 C15 C17 109.58(13)
C16 C15 C17 109.57(13)
C15 C16 H16A 109.5
C15 C16 H16B 109.5
H16A C16 H16B 109.5
C15 C16 H16C 109.5
H16A C16 H16C 109.5
H16B C16 H16C 109.5
C15 C17 H17A 109.5
C15 C17 H17B 109.5
H17A C17 H17B 109.5
C15 C17 H17C 109.5
H17A C17 H17C 109.5
H17B C17 H17C 109.5
C15 C18 H18A 109.5
C15 C18 H18B 109.5
H18A C18 H18B 109.5
C15 C18 H18C 109.5
H18A C18 H18C 109.5
H18B C18 H18C 109.5
O2 C19 C24 123.76(11)
O2 C19 C20 118.38(11)
C24 C19 C20 117.87(10)
N2 C20 C21 126.22(11)
N2 C20 C19 113.32(11)
C21 C20 C19 120.47(11)
C22 C21 C20 120.50(11)
C22 C21 H21 119.8
C20 C21 H21 119.8
C21 C22 C23 118.95(11)
C21 C22 C29 122.72(11)
C23 C22 C29 118.33(11)
C24 C23 C22 124.20(11)
C24 C23 H23 117.9
C22 C23 H23 117.9
C23 C24 C19 117.98(11)
C23 C24 C25 122.63(11)
C19 C24 C25 119.39(10)
C24 C25 C27 111.49(10)
C24 C25 C26 109.26(10)
C27 C25 C26 107.85(10)
C24 C25 C28 110.53(10)
C27 C25 C28 107.45(11)
C26 C25 C28 110.22(10)
C25 C26 H26A 109.5
C25 C26 H26B 109.5
H26A C26 H26B 109.5
C25 C26 H26C 109.5
H26A C26 H26C 109.5
H26B C26 H26C 109.5
C25 C27 H27A 109.5
C25 C27 H27B 109.5
H27A C27 H27B 109.5
C25 C27 H27C 109.5
H27A C27 H27C 109.5
H27B C27 H27C 109.5
C25 C28 H28A 109.5
C25 C28 H28B 109.5
H28A C28 H28B 109.5
C25 C28 H28C 109.5
H28A C28 H28C 109.5
H28B C28 H28C 109.5
C22 C29 C31 109.37(11)
C22 C29 C30 111.94(11)
C31 C29 C30 108.87(12)
C22 C29 C32 109.21(10)
C31 C29 C32 108.63(12)
C30 C29 C32 108.76(11)
C29 C30 H30A 109.5
C29 C30 H30B 109.5
H30A C30 H30B 109.5
C29 C30 H30C 109.5
H30A C30 H30C 109.5
H30B C30 H30C 109.5
C29 C31 H31A 109.5
C29 C31 H31B 109.5
H31A C31 H31B 109.5
C29 C31 H31C 109.5
H31A C31 H31C 109.5
H31B C31 H31C 109.5
C29 C32 H32A 109.5
C29 C32 H32B 109.5
H32A C32 H32B 109.5
C29 C32 H32C 109.5
H32A C32 H32C 109.5
H32B C32 H32C 109.5
N2 C33 C35 110.98(11)
N2 C33 C34 105.01(11)
C35 C33 C34 109.59(12)
N2 C33 C36 110.63(11)
C35 C33 C36 111.12(12)
C34 C33 C36 109.32(11)
C33 C34 H34A 109.5
C33 C34 H34B 109.5
H34A C34 H34B 109.5
C33 C34 H34C 109.5
H34A C34 H34C 109.5
H34B C34 H34C 109.5
C33 C35 H35A 109.5
C33 C35 H35B 109.5
H35A C35 H35B 109.5
C33 C35 H35C 109.5
H35A C35 H35C 109.5
H35B C35 H35C 109.5
C33 C36 H36A 109.5
C33 C36 H36B 109.5
H36A C36 H36B 109.5
C33 C36 H36C 109.5
H36A C36 H36C 109.5
H36B C36 H36C 109.5
C2 N1 C15 117.17(10)
C2 N1 H1N 110.5(10)
C15 N1 H1N 107.7(10)
C20 N2 C33 130.75(11)
C20 N2 H2N 111.8(10)
C33 N2 H2N 117.5(10)
C1 O1 H1O 101.9(10)

loop_
_geom_bond_atom_site_label_1
_geom_bond_atom_site_label_2
_geom_bond_distance
C1 O1 1.3680(16)
C1 C6 1.3942(18)
C1 C2 1.4025(18)
C2 C3 1.3793(18)
C2 N1 1.4393(16)
C3 C4 1.3960(18)
C3 H3 0.9500
C4 C5 1.3915(17)
C4 C11 1.5319(17)
C5 C6 1.3977(18)
C5 H5 0.9500
C6 C7 1.5386(17)
C7 C10 1.5287(18)
C7 C8 1.5345(18)
C7 C9 1.5345(19)
C8 H8A 0.9800
C8 H8B 0.9800
C8 H8C 0.9800
C9 H9A 0.9800
C9 H9B 0.9800
C9 H9C 0.9800
C10 H10A 0.9800
C10 H10B 0.9800
C10 H10C 0.9800
C11 C14 1.5237(19)
C11 C13 1.525(2)
C11 C12 1.529(2)
C12 H12A 0.9800
C12 H12B 0.9800
C12 H12C 0.9800
C13 H13A 0.9800
C13 H13B 0.9800
C13 H13C 0.9800
C14 H14A 0.9800
C14 H14B 0.9800
C14 H14C 0.9800
C15 N1 1.4970(18)
C15 C18 1.5184(19)
C15 C16 1.5199(19)
C15 C17 1.528(2)
C16 H16A 0.9800
C16 H16B 0.9800
C16 H16C 0.9800
C17 H17A 0.9800
C17 H17B 0.9800
C17 H17C 0.9800
C18 H18A 0.9800
C18 H18B 0.9800
C18 H18C 0.9800
C19 O2 1.2577(14)
C19 C24 1.4502(17)
C19 C20 1.4716(17)
C20 N2 1.3455(16)
C20 C21 1.4047(17)
C21 C22 1.3747(18)
C21 H21 0.9500
C22 C23 1.4294(17)
C22 C29 1.5239(17)
C23 C24 1.3644(17)
C23 H23 0.9500
C24 C25 1.5286(16)
C25 C27 1.5308(17)
C25 C26 1.5365(18)
C25 C28 1.5390(17)
C26 H26A 0.9800
C26 H26B 0.9800
C26 H26C 0.9800
C27 H27A 0.9800
C27 H27B 0.9800
C27 H27C 0.9800
C28 H28A 0.9800
C28 H28B 0.9800
C28 H28C 0.9800
C29 C31 1.530(2)
C29 C30 1.5312(19)
C29 C32 1.5370(18)
C30 H30A 0.9800
C30 H30B 0.9800
C30 H30C 0.9800
C31 H31A 0.9800
C31 H31B 0.9800
C31 H31C 0.9800
C32 H32A 0.9800
C32 H32B 0.9800
C32 H32C 0.9800
C33 N2 1.4750(16)
C33 C35 1.526(2)
C33 C34 1.5268(19)
C33 C36 1.5282(19)
C34 H34A 0.9800
C34 H34B 0.9800
C34 H34C 0.9800
C35 H35A 0.9800
C35 H35B 0.9800
C35 H35C 0.9800
C36 H36A 0.9800
C36 H36B 0.9800
C36 H36C 0.9800
N1 H1N 0.884(16)
N2 H2N 0.921(16)
O1 H1O 0.943(16)

loop_
_geom_hbond_atom_site_label_D
_geom_hbond_atom_site_label_H
_geom_hbond_atom_site_label_A
_geom_hbond_distance_DH
_geom_hbond_distance_HA
_geom_hbond_distance_DA
_geom_hbond_angle_DHA
_geom_hbond_site_symmetry_A
O1 H1O N1 0.943(16) 1.956(16) 2.6214(15) 125.8(13) .
N2 H2N O2 0.921(16) 2.102(15) 2.6052(14) 113.1(12) .
N1 H1N O2 0.884(16) 2.126(16) 2.9807(14) 162.2(14) 2_655
